data_7157285
loop_
_publ_author_name
'Brun, Elodie'
'Zhang, Ke-Feng'
'Gu\'en\'ee, Laure'
'Lacour, J\'er\^ome'

_publ_section_title
;
 Photo-induced thiol-ene reactions for late-stage functionalization of
 unsaturated polyether macrocycles: regio and diastereoselective access to
 macrocyclic dithiol derivatives.
;
_journal_issue 2
_journal_name_full 'Organic &amp; biomolecular chemistry'
_journal_page_first 250
_journal_page_last 254
_journal_paper_doi 10.1039/c9ob02375e
_journal_volume 18
_journal_year 2020
_chemical_formula_moiety 'C32 H34 F12 N2 O8 S2'
_chemical_formula_sum 'C32 H34 F12 N2 O8 S2'
_chemical_formula_weight 866.73
_space_group_crystal_system triclinic
_space_group_IT_number 2
_space_group_name_Hall '-P 1'
_space_group_name_H-M_alt 'P -1'
_atom_sites_solution_hydrogens mixed
_atom_sites_solution_primary direct
_atom_sites_solution_secondary difmap
_audit_creation_date 2016-09-26
_audit_creation_method
;
Olex2 1.2
(compiled 2016.09.09 svn.r3337 for OlexSys, GUI svn.r5227)
;
_audit_update_record
;
2019-09-09 deposited with the CCDC.	2019-11-27 downloaded from the CCDC.
;
_cell_angle_alpha 83.763(5)
_cell_angle_beta 77.823(5)
_cell_angle_gamma 73.022(5)
_cell_formula_units_Z 2
_cell_length_a 9.8217(5)
_cell_length_b 10.9991(7)
_cell_length_c 18.8342(12)
_cell_measurement_reflns_used 4730
_cell_measurement_temperature 180(2)
_cell_measurement_theta_max 73.6230
_cell_measurement_theta_min 4.1670
_cell_volume 1899.8(2)
_computing_cell_refinement 'CrysAlisPro 1.171.38.43d (Rigaku OD, 2015)'
_computing_data_collection 'CrysAlisPro 1.171.38.43d (Rigaku OD, 2015)'
_computing_data_reduction 'CrysAlisPro 1.171.38.43d (Rigaku OD, 2015)'
_computing_molecular_graphics 'Olex2 (Dolomanov et al., 2009)'
_computing_publication_material 'Olex2 (Dolomanov et al., 2009)'
_computing_structure_refinement 'ShelXL (Sheldrick, 2015)'
_computing_structure_solution 'ShelXS (Sheldrick, 2015)'
_diffrn_ambient_temperature 180.15
_diffrn_detector 'CCD plate'
_diffrn_detector_area_resol_mean 10.4679
_diffrn_detector_type Atlas
_diffrn_measured_fraction_theta_full 0.998
_diffrn_measured_fraction_theta_max 0.969
_diffrn_measurement_details
;
List of Runs (angles in degrees, time in seconds):

  # Type    Start    End  Width  t~exp~   \w     \q     \k     \f   Frames
#--------------------------------------------------------------------------
  1  \w    -68.00  23.00   1.00    2.50    --  -37.69  57.00-180.00   91
  2  \w   -101.00  -6.00   1.00    2.50    --  -37.69 -38.00   0.00   95
  3  \w   -109.00  -8.00   1.00    2.50    --  -37.69 -38.00 -90.00  101
  4  \w     97.00 130.00   1.00    2.50    --   37.69 178.00  90.00   33
  5  \w    122.00 147.00   1.00   10.00    --  110.40  61.00  90.00   25
  6  \w     82.00 158.00   1.00   10.00    --  110.40  45.00  30.00   76
  7  \w     81.00 107.00   1.00   10.00    --  110.40  61.00  90.00   26
  8  \w     34.00 115.00   1.00   10.00    --  110.40 -61.00  90.00   81
  9  \w     78.00 115.00   1.00   10.00    --  110.40-111.00   0.00   37
 10  \w     65.00 108.00   1.00   10.00    --  110.40 -94.00  60.00   43
 11  \w     49.00 139.00   1.00   10.00    --  110.40 -61.00 -60.00   90
 12  \w     89.00 135.00   1.00   10.00    --  110.40 -45.00-150.00   46
 13  \w    138.00 169.00   1.00   10.00    --  110.40  30.00-120.00   31
 14  \w     74.00 111.00   1.00   10.00    --  110.40  30.00-120.00   37
 15  \w     53.00 153.00   1.00   10.00    --  110.40  15.00-180.00  100
 16  \w     76.00 107.00   1.00   10.00    --  110.40-111.00-168.00   31
 17  \w     42.00  68.00   1.00   10.00    --  110.40-111.00-168.00   26
 18  \w     35.00 109.00   1.00   10.00    --  110.40 -94.00-120.00   74
 19  \w     32.00  78.00   1.00   10.00    --  110.40 -45.00-150.00   46
 20  \w     30.00  65.00   1.00   10.00    --  110.40-111.00 -30.00   35
 21  \w   -127.00 -37.00   1.00    2.50    --  -37.69 178.00 150.00   90
;
_diffrn_measurement_device 'four-circle diffractometer'
_diffrn_measurement_device_type 'SuperNova, Dual, Cu at zero, Atlas'
_diffrn_measurement_method '\w scans'
_diffrn_orient_matrix_type 'CrysAlisPro convention (1999,Acta A55,543-557)'
_diffrn_orient_matrix_UB_11 0.0176281000
_diffrn_orient_matrix_UB_12 -0.1288308000
_diffrn_orient_matrix_UB_13 0.0434954000
_diffrn_orient_matrix_UB_21 -0.0082202000
_diffrn_orient_matrix_UB_22 0.0658079000
_diffrn_orient_matrix_UB_23 0.0695445000
_diffrn_orient_matrix_UB_31 -0.1658582000
_diffrn_orient_matrix_UB_32 0.0239303000
_diffrn_orient_matrix_UB_33 0.0170765000
_diffrn_radiation_monochromator mirror
_diffrn_radiation_probe x-ray
_diffrn_radiation_type CuK\a
_diffrn_radiation_wavelength 1.54184
_diffrn_reflns_av_R_equivalents 0.0230
_diffrn_reflns_av_unetI/netI 0.0392
_diffrn_reflns_Laue_measured_fraction_full 0.998
_diffrn_reflns_Laue_measured_fraction_max 0.969
_diffrn_reflns_limit_h_max 8
_diffrn_reflns_limit_h_min -12
_diffrn_reflns_limit_k_max 12
_diffrn_reflns_limit_k_min -13
_diffrn_reflns_limit_l_max 23
_diffrn_reflns_limit_l_min -22
_diffrn_reflns_number 12306
_diffrn_reflns_point_group_measured_fraction_full 0.998
_diffrn_reflns_point_group_measured_fraction_max 0.969
_diffrn_reflns_theta_full 67.500
_diffrn_reflns_theta_max 73.628
_diffrn_reflns_theta_min 4.208
_diffrn_source 'micro-focus sealed X-ray tube'
_diffrn_source_type 'SuperNova (Cu) X-ray Source'
_exptl_absorpt_coefficient_mu 2.273
_exptl_absorpt_correction_T_max 0.956
_exptl_absorpt_correction_T_min 0.710
_exptl_absorpt_correction_type analytical
_exptl_absorpt_process_details
;
CrysAlisPro 1.171.38.43d (Rigaku Oxford Diffraction, 2015)
Analytical numeric absorption correction using a multifaceted crystal
			model based on expressions derived by R.C. Clark & J.S. Reid.
(Clark, R. C. & Reid, J. S. (1995). Acta Cryst. A51, 887-897)
Empirical absorption correction using spherical harmonics,
 implemented in SCALE3 ABSPACK scaling algorithm.
;
_exptl_crystal_colour colourless
_exptl_crystal_colour_primary colourless
_exptl_crystal_density_diffrn 1.515
_exptl_crystal_description plate
_exptl_crystal_F_000 888
_exptl_crystal_size_max 0.241
_exptl_crystal_size_mid 0.098
_exptl_crystal_size_min 0.02
_refine_diff_density_max 0.656
_refine_diff_density_min -0.616
_refine_diff_density_rms 0.057
_refine_ls_extinction_method none
_refine_ls_goodness_of_fit_ref 1.054
_refine_ls_hydrogen_treatment mixed
_refine_ls_matrix_type full
_refine_ls_number_parameters 515
_refine_ls_number_reflns 7433
_refine_ls_number_restraints 0
_refine_ls_restrained_S_all 1.054
_refine_ls_R_factor_all 0.0745
_refine_ls_R_factor_gt 0.0590
_refine_ls_shift/su_max 0.001
_refine_ls_shift/su_mean 0.000
_refine_ls_structure_factor_coef Fsqd
_refine_ls_weighting_details 'w=1/[\s^2^(Fo^2^)+(0.0710P)^2^+1.4660P] where P=(Fo^2^+2Fc^2^)/3'
_refine_ls_weighting_scheme calc
_refine_ls_wR_factor_gt 0.1536
_refine_ls_wR_factor_ref 0.1696
_reflns_Friedel_coverage 0.000
_reflns_number_gt 5808
_reflns_number_total 7433
_reflns_threshold_expression 'I > 2\s(I)'
_cod_data_source_file c9ob02375e2.cif
_cod_data_source_block C2_trans_4
_cod_depositor_comments 'Adding full bibliography for 7157282--7157285.cif.'
_cod_database_code 7157285
_shelxl_version_number 2013-4
_chemical_oxdiff_formula 'C32 H34 F12 N2 O8 S2'
_shelx_space_group_comment
;
The symmetry employed for this shelxl refinement is uniquely defined
by the following loop, which should always be used as a source of
symmetry information in preference to the above space-group names.
They are only intended as comments.
;
_reflns_odcompleteness_completeness 99.84
_reflns_odcompleteness_iscentric 1
_reflns_odcompleteness_theta 67.29
_olex2_refinement_description
;
1. Fixed Uiso
 At 1.2 times of:
  All C(H) groups, All C(H,H) groups, All N(H) groups, All S(H) groups
2. Uiso/Uaniso restraints and constraints
Uiso(F12B) = Uiso(F12A)
Uiso(F11A) = Uiso(F11B)
Uiso(F10B) = Uiso(F10A)
Uiso(F12C) = Uiso(F12B)
Uiso(F10C) = Uiso(F10B)
Uiso(F11C) = Uiso(F11B)
3. Others
 Sof(F10B)=Sof(F11B)=Sof(F12B)=0.75*(1-FVAR(2))
 Sof(F10A)=Sof(F11A)=Sof(F12A)=0.75*FVAR(2)
 Fixed Sof: F10C(0.25) F11C(0.25) F12C(0.25)
4.a Ternary CH refined with riding coordinates:
 C2(H2B), C3(H3), C9(H9), C10(H10)
4.b Secondary CH2 refined with riding coordinates:
 C4(H4A,H4B), C5(H5A,H5B), C6(H6A,H6B), C7(H7A,H7B), C8(H8A,H8B), C11(H11A,
 H11B), C12(H12A,H12B), C13(H13A,H13B), C14(H14A,H14B), C15(H15A,H15B)
4.c Aromatic/amide H refined with riding coordinates:
 N1(H1A), N2(H2A), C18(H18), C20(H20), C22(H22), C26(H26), C28(H28), C30(H30)
;
_olex2_submission_special_instructions 'No special instructions were received'
_oxdiff_exptl_absorpt_empirical_details
;
Empirical correction (ABSPACK) includes:
- Absorption correction using spherical harmonics
- Frame scaling
;
_oxdiff_exptl_absorpt_empirical_full_max 1.342
_oxdiff_exptl_absorpt_empirical_full_min 0.785

loop_
_space_group_symop_operation_xyz
'x, y, z'
'-x, -y, -z'

loop_
_atom_site_label
_atom_site_type_symbol
_atom_site_fract_x
_atom_site_fract_y
_atom_site_fract_z
_atom_site_U_iso_or_equiv
_atom_site_adp_type
_atom_site_occupancy
_atom_site_site_symmetry_order
_atom_site_calc_flag
_atom_site_refinement_flags_posn
_atom_site_refinement_flags_occupancy
_atom_site_disorder_assembly
_atom_site_disorder_group
S1 S 0.14577(12) 0.18513(10) 0.41178(5) 0.0684(3) Uani 1 1 d . . . .
H1 H 0.242(5) 0.159(4) 0.406(3) 0.082 Uiso 1 1 d R . . .
S2 S -0.3237(2) -0.06020(12) 0.42770(10) 0.1171(6) Uani 1 1 d . . . .
H2 H -0.398(7) -0.045(6) 0.390(4) 0.141 Uiso 1 1 d R . . .
F1 F 0.7579(2) 0.40749(18) 0.02138(11) 0.0582(5) Uani 1 1 d . . . .
F2 F 0.75819(19) 0.55855(18) -0.06005(9) 0.0518(4) Uani 1 1 d . . . .
F3 F 0.82950(19) 0.5662(2) 0.03852(12) 0.0646(6) Uani 1 1 d . . . .
F4 F 0.3528(3) 0.9363(2) -0.04848(15) 0.0970(9) Uani 1 1 d . . . .
F5 F 0.3284(4) 1.0077(2) 0.0531(2) 0.1101(11) Uani 1 1 d . . . .
F6 F 0.1630(3) 0.9403(3) 0.0291(2) 0.1198(14) Uani 1 1 d . . . .
F7 F -0.00521(19) 0.64250(17) 0.12715(11) 0.0533(4) Uani 1 1 d . . . .
F8 F -0.1453(3) 0.8233(2) 0.10154(17) 0.0965(10) Uani 1 1 d . . . .
F9 F -0.0559(3) 0.7946(2) 0.19790(16) 0.0864(8) Uani 1 1 d . . . .
F10A F -0.7391(9) 0.8161(8) 0.3058(5) 0.0550(8) Uiso 0.256(3) 1 d . P A 1
F11A F -0.6288(9) 0.9181(9) 0.3323(5) 0.0628(9) Uiso 0.256(3) 1 d . P A 1
F12A F -0.6582(9) 0.9465(8) 0.2233(5) 0.0574(8) Uiso 0.256(3) 1 d . P A 1
F10B F -0.7458(5) 0.8210(4) 0.2749(3) 0.0550(8) Uiso 0.494(3) 1 d . P A 2
F11B F -0.6465(5) 0.8701(5) 0.3611(3) 0.0628(9) Uiso 0.494(3) 1 d . P A 2
F12B F -0.6362(5) 0.9709(4) 0.2546(3) 0.0574(8) Uiso 0.494(3) 1 d . P A 2
F10C F -0.7285(9) 0.8634(8) 0.2504(5) 0.0550(8) Uiso 0.25 1 d . P A 3
F11C F -0.6919(10) 0.8508(9) 0.3522(5) 0.0628(9) Uiso 0.25 1 d . P A 3
F12C F -0.6034(9) 0.9779(8) 0.2841(5) 0.0574(8) Uiso 0.25 1 d . P A 3
O1 O 0.4286(2) 0.3543(2) 0.20457(12) 0.0517(5) Uani 1 1 d . . . .
O2 O 0.0952(2) 0.32743(17) 0.20902(10) 0.0379(4) Uani 1 1 d . . . .
O3 O -0.1271(2) 0.25214(18) 0.16140(11) 0.0410(4) Uani 1 1 d . . . .
O4 O -0.2415(2) 0.16064(18) 0.29847(11) 0.0414(4) Uani 1 1 d . . . .
O5 O -0.5384(2) 0.4209(2) 0.36926(11) 0.0455(5) Uani 1 1 d . . . .
O6 O -0.2481(2) 0.2799(2) 0.43012(11) 0.0533(5) Uani 1 1 d . . . .
O7 O -0.1204(2) 0.4738(2) 0.43837(12) 0.0525(5) Uani 1 1 d . . . .
O8 O 0.0780(2) 0.51068(19) 0.30305(10) 0.0410(4) Uani 1 1 d . . . .
N1 N 0.2853(2) 0.5586(2) 0.19691(13) 0.0393(5) Uani 1 1 d . . . .
H1A H 0.2041 0.6107 0.2182 0.047 Uiso 1 1 calc R . . .
N2 N -0.3303(2) 0.4124(2) 0.28495(12) 0.0343(4) Uani 1 1 d . . . .
H2A H -0.2508 0.3589 0.2631 0.041 Uiso 1 1 calc R . . .
C1 C 0.3170(3) 0.4380(3) 0.22509(15) 0.0396(6) Uani 1 1 d . . . .
C2 C 0.2040(3) 0.4069(3) 0.28843(14) 0.0386(6) Uani 1 1 d . . . .
H2B H 0.2484 0.3848 0.3329 0.046 Uiso 1 1 calc R . . .
C3 C 0.1659(3) 0.2910(2) 0.27011(14) 0.0370(5) Uani 1 1 d . . . .
H3 H 0.2573 0.2217 0.2563 0.044 Uiso 1 1 calc R . . .
C4 C 0.0660(3) 0.2408(3) 0.33179(16) 0.0447(6) Uani 1 1 d . . . .
H4A H 0.0405 0.1700 0.3145 0.054 Uiso 1 1 calc R . . .
H4B H -0.0247 0.3093 0.3452 0.054 Uiso 1 1 calc R . . .
C5 C 0.1267(3) 0.2281(3) 0.16053(15) 0.0395(6) Uani 1 1 d . . . .
H5A H 0.1315 0.1456 0.1882 0.047 Uiso 1 1 calc R . . .
H5B H 0.2213 0.2219 0.1277 0.047 Uiso 1 1 calc R . . .
C6 C 0.0077(3) 0.2592(3) 0.11716(15) 0.0416(6) Uani 1 1 d . . . .
H6A H -0.0033 0.3461 0.0943 0.050 Uiso 1 1 calc R . . .
H6B H 0.0346 0.1989 0.0778 0.050 Uiso 1 1 calc R . . .
C7 C -0.1394(3) 0.1255(3) 0.17464(17) 0.0467(7) Uani 1 1 d . . . .
H7A H -0.0521 0.0689 0.1912 0.056 Uiso 1 1 calc R . . .
H7B H -0.1493 0.0929 0.1296 0.056 Uiso 1 1 calc R . . .
C8 C -0.2713(3) 0.1295(3) 0.23225(18) 0.0475(7) Uani 1 1 d . . . .
H8A H -0.3564 0.1946 0.2185 0.057 Uiso 1 1 calc R . . .
H8B H -0.2922 0.0458 0.2386 0.057 Uiso 1 1 calc R . . .
C9 C -0.3673(3) 0.2173(3) 0.34875(16) 0.0416(6) Uani 1 1 d . . . .
H9 H -0.4457 0.1771 0.3472 0.050 Uiso 1 1 calc R . . .
C10 C -0.3315(4) 0.1968(3) 0.42563(17) 0.0520(7) Uani 1 1 d . . . .
H10 H -0.4234 0.2184 0.4625 0.062 Uiso 1 1 calc R . . .
C11 C -0.2438(5) 0.0611(4) 0.4414(2) 0.0769(12) Uani 1 1 d . . . .
H11A H -0.2300 0.0528 0.4925 0.092 Uiso 1 1 calc R . . .
H11B H -0.1467 0.0459 0.4098 0.092 Uiso 1 1 calc R . . .
C12 C -0.2853(4) 0.3551(4) 0.49188(18) 0.0610(9) Uani 1 1 d . . . .
H12A H -0.2224 0.3138 0.5274 0.073 Uiso 1 1 calc R . . .
H12B H -0.3873 0.3627 0.5157 0.073 Uiso 1 1 calc R . . .
C13 C -0.2664(4) 0.4830(4) 0.46845(18) 0.0582(8) Uani 1 1 d . . . .
H13A H -0.3273 0.5230 0.4319 0.070 Uiso 1 1 calc R . . .
H13B H -0.2982 0.5375 0.5107 0.070 Uiso 1 1 calc R . . .
C14 C -0.0987(4) 0.5928(3) 0.40817(18) 0.0556(8) Uani 1 1 d . . . .
H14A H -0.1208 0.6529 0.4472 0.067 Uiso 1 1 calc R . . .
H14B H -0.1640 0.6300 0.3732 0.067 Uiso 1 1 calc R . . .
C15 C 0.0554(4) 0.5710(3) 0.37047(18) 0.0545(8) Uani 1 1 d . . . .
H15A H 0.0794 0.6533 0.3605 0.065 Uiso 1 1 calc R . . .
H15B H 0.1200 0.5163 0.4021 0.065 Uiso 1 1 calc R . . .
C16 C -0.4218(3) 0.3607(3) 0.33463(15) 0.0371(5) Uani 1 1 d . . . .
C17 C -0.3478(3) 0.5411(2) 0.26445(13) 0.0324(5) Uani 1 1 d . . . .
C18 C -0.2283(3) 0.5751(2) 0.22172(14) 0.0340(5) Uani 1 1 d . . . .
H18 H -0.1386 0.5122 0.2092 0.041 Uiso 1 1 calc R . . .
C19 C -0.2416(3) 0.7005(2) 0.19781(16) 0.0386(6) Uani 1 1 d . . . .
C20 C -0.3721(3) 0.7949(3) 0.21587(18) 0.0449(6) Uani 1 1 d . . . .
H20 H -0.3812 0.8806 0.1984 0.054 Uiso 1 1 calc R . . .
C21 C -0.4876(3) 0.7599(3) 0.25986(18) 0.0442(6) Uani 1 1 d . . . .
C22 C -0.4779(3) 0.6351(3) 0.28461(15) 0.0383(6) Uani 1 1 d . . . .
H22 H -0.5587 0.6136 0.3150 0.046 Uiso 1 1 calc R . . .
C23 C -0.1127(3) 0.7387(3) 0.1551(2) 0.0525(7) Uani 1 1 d . . . .
C24 C -0.6275(4) 0.8592(3) 0.2837(2) 0.0597(9) Uani 1 1 d . . . .
C25 C 0.3664(3) 0.6110(3) 0.13768(14) 0.0370(5) Uani 1 1 d . . . .
C26 C 0.5074(3) 0.5461(3) 0.10524(14) 0.0370(5) Uani 1 1 d . . . .
H26 H 0.5533 0.4639 0.1238 0.044 Uiso 1 1 calc R . . .
C27 C 0.5791(3) 0.6033(3) 0.04579(14) 0.0371(5) Uani 1 1 d . . . .
C28 C 0.5157(3) 0.7230(3) 0.01748(16) 0.0442(6) Uani 1 1 d . . . .
H28 H 0.5663 0.7605 -0.0235 0.053 Uiso 1 1 calc R . . .
C29 C 0.3759(3) 0.7870(3) 0.05046(18) 0.0454(6) Uani 1 1 d . . . .
C30 C 0.3022(3) 0.7323(3) 0.11019(16) 0.0418(6) Uani 1 1 d . . . .
H30 H 0.2073 0.7776 0.1326 0.050 Uiso 1 1 calc R . . .
C31 C 0.7305(3) 0.5341(3) 0.01175(15) 0.0418(6) Uani 1 1 d . . . .
C32 C 0.3038(4) 0.9166(3) 0.0215(2) 0.0624(9) Uani 1 1 d . . . .

loop_
_atom_site_aniso_label
_atom_site_aniso_U_11
_atom_site_aniso_U_22
_atom_site_aniso_U_33
_atom_site_aniso_U_23
_atom_site_aniso_U_13
_atom_site_aniso_U_12
S1 0.0761(6) 0.0704(6) 0.0498(5) 0.0217(4) -0.0160(4) -0.0126(5)
S2 0.1777(17) 0.0544(6) 0.1160(11) 0.0233(7) -0.0261(11) -0.0381(8)
F1 0.0513(10) 0.0463(10) 0.0600(11) 0.0015(8) 0.0060(8) -0.0008(8)
F2 0.0488(9) 0.0593(11) 0.0375(8) -0.0012(7) 0.0026(7) -0.0077(8)
F3 0.0358(9) 0.0959(16) 0.0662(12) -0.0257(11) -0.0070(8) -0.0185(10)
F4 0.0953(18) 0.0708(15) 0.0878(18) 0.0301(13) -0.0005(14) 0.0098(13)
F5 0.151(3) 0.0429(12) 0.132(3) -0.0100(14) -0.029(2) -0.0162(15)
F6 0.0515(13) 0.0836(18) 0.189(3) 0.063(2) -0.0089(17) 0.0005(12)
F7 0.0414(9) 0.0435(9) 0.0688(12) -0.0049(8) 0.0039(8) -0.0118(7)
F8 0.0643(14) 0.0724(15) 0.123(2) 0.0540(15) 0.0023(14) -0.0091(12)
F9 0.0676(14) 0.0812(16) 0.123(2) -0.0433(15) 0.0111(13) -0.0467(13)
O1 0.0333(10) 0.0525(12) 0.0575(13) 0.0068(10) 0.0020(9) -0.0049(9)
O2 0.0389(9) 0.0332(9) 0.0389(9) -0.0038(7) -0.0113(8) -0.0026(7)
O3 0.0401(10) 0.0355(9) 0.0462(10) -0.0064(8) -0.0057(8) -0.0088(8)
O4 0.0378(10) 0.0355(9) 0.0489(11) -0.0009(8) -0.0058(8) -0.0094(8)
O5 0.0381(10) 0.0490(11) 0.0445(11) -0.0039(9) 0.0018(8) -0.0106(9)
O6 0.0467(11) 0.0733(15) 0.0403(11) -0.0021(10) -0.0012(9) -0.0227(11)
O7 0.0480(12) 0.0558(13) 0.0476(12) -0.0085(10) 0.0024(9) -0.0111(10)
O8 0.0359(9) 0.0452(10) 0.0398(10) -0.0097(8) 0.0000(8) -0.0103(8)
N1 0.0316(11) 0.0427(12) 0.0409(12) -0.0052(9) -0.0004(9) -0.0095(9)
N2 0.0318(10) 0.0295(10) 0.0380(11) -0.0024(8) -0.0022(8) -0.0060(8)
C1 0.0298(12) 0.0481(15) 0.0405(14) -0.0021(11) -0.0060(10) -0.0105(11)
C2 0.0299(12) 0.0489(15) 0.0360(13) -0.0010(11) -0.0056(10) -0.0100(11)
C3 0.0325(12) 0.0354(13) 0.0389(13) 0.0014(10) -0.0072(10) -0.0036(10)
C4 0.0453(15) 0.0421(15) 0.0428(15) 0.0032(11) -0.0034(12) -0.0115(12)
C5 0.0382(13) 0.0347(13) 0.0406(14) -0.0058(10) -0.0037(11) -0.0036(10)
C6 0.0452(15) 0.0438(14) 0.0337(13) -0.0061(11) -0.0040(11) -0.0101(12)
C7 0.0505(16) 0.0375(14) 0.0537(17) -0.0127(12) -0.0076(13) -0.0123(12)
C8 0.0488(16) 0.0401(15) 0.0589(18) -0.0107(13) -0.0096(13) -0.0177(12)
C9 0.0388(14) 0.0375(14) 0.0466(15) 0.0021(11) -0.0017(11) -0.0137(11)
C10 0.0525(17) 0.0532(18) 0.0451(16) 0.0107(13) -0.0020(13) -0.0164(14)
C11 0.095(3) 0.061(2) 0.062(2) 0.0216(18) -0.017(2) -0.009(2)
C12 0.060(2) 0.087(3) 0.0371(15) -0.0061(16) 0.0007(14) -0.0284(19)
C13 0.0521(18) 0.070(2) 0.0441(16) -0.0131(15) 0.0077(14) -0.0126(16)
C14 0.064(2) 0.0488(17) 0.0486(17) -0.0179(14) 0.0032(15) -0.0119(15)
C15 0.0614(19) 0.0561(18) 0.0521(18) -0.0199(14) -0.0015(15) -0.0262(16)
C16 0.0333(13) 0.0402(14) 0.0389(13) -0.0039(10) -0.0054(10) -0.0120(11)
C17 0.0322(12) 0.0309(12) 0.0345(12) -0.0062(9) -0.0085(9) -0.0064(9)
C18 0.0288(11) 0.0303(12) 0.0418(13) -0.0062(10) -0.0067(10) -0.0049(9)
C19 0.0361(13) 0.0291(12) 0.0510(15) -0.0032(11) -0.0094(11) -0.0086(10)
C20 0.0411(14) 0.0268(12) 0.0650(18) -0.0053(12) -0.0122(13) -0.0041(11)
C21 0.0389(14) 0.0346(13) 0.0575(17) -0.0107(12) -0.0111(12) -0.0034(11)
C22 0.0305(12) 0.0370(13) 0.0446(14) -0.0083(11) -0.0045(10) -0.0044(10)
C23 0.0441(16) 0.0352(14) 0.076(2) 0.0011(14) -0.0057(15) -0.0135(12)
C24 0.0528(19) 0.0372(16) 0.080(2) -0.0138(15) -0.0064(17) 0.0016(14)
C25 0.0328(12) 0.0417(14) 0.0381(13) -0.0075(11) -0.0033(10) -0.0131(11)
C26 0.0326(12) 0.0396(13) 0.0384(13) -0.0042(10) -0.0052(10) -0.0095(10)
C27 0.0332(12) 0.0410(14) 0.0383(13) -0.0059(10) -0.0068(10) -0.0107(11)
C28 0.0401(14) 0.0430(15) 0.0472(15) 0.0000(12) -0.0022(12) -0.0132(12)
C29 0.0395(14) 0.0380(14) 0.0565(17) -0.0026(12) -0.0051(12) -0.0097(12)
C30 0.0352(13) 0.0392(14) 0.0494(15) -0.0078(11) -0.0014(11) -0.0102(11)
C31 0.0372(14) 0.0488(15) 0.0384(14) -0.0031(11) -0.0037(11) -0.0125(12)
C32 0.0495(18) 0.0427(17) 0.082(3) 0.0051(16) 0.0024(17) -0.0060(14)

loop_
_atom_type_symbol
_atom_type_description
_atom_type_scat_dispersion_real
_atom_type_scat_dispersion_imag
_atom_type_scat_source
C C 0.0181 0.0091 'International Tables Vol C Tables 4.2.6.8 and 6.1.1.4'
H H 0.0000 0.0000 'International Tables Vol C Tables 4.2.6.8 and 6.1.1.4'
F F 0.0727 0.0534 'International Tables Vol C Tables 4.2.6.8 and 6.1.1.4'
N N 0.0311 0.0180 'International Tables Vol C Tables 4.2.6.8 and 6.1.1.4'
O O 0.0492 0.0322 'International Tables Vol C Tables 4.2.6.8 and 6.1.1.4'
S S 0.3331 0.5567 'International Tables Vol C Tables 4.2.6.8 and 6.1.1.4'

loop_
_exptl_crystal_face_index_h
_exptl_crystal_face_index_k
_exptl_crystal_face_index_l
_exptl_crystal_face_perp_dist
0 -3 -1 0.0100
0 3 1 0.0100
0 0 1 0.0498
0 0 -1 0.0448
-2 0 -1 0.1041
2 0 1 0.1101
-2 0 -5 0.0638

loop_
_geom_angle_atom_site_label_1
_geom_angle_atom_site_label_2
_geom_angle_atom_site_label_3
_geom_angle
C4 S1 H1 118(3)
C11 S2 H2 122(4)
C5 O2 C3 113.56(19)
C7 O3 C6 113.2(2)
C9 O4 C8 113.7(2)
C10 O6 C12 118.9(2)
C13 O7 C14 112.5(3)
C2 O8 C15 116.2(2)
C1 N1 H1A 116.1
C1 N1 C25 127.8(2)
C25 N1 H1A 116.1
C16 N2 H2A 116.3
C16 N2 C17 127.4(2)
C17 N2 H2A 116.3
O1 C1 N1 125.0(3)
O1 C1 C2 119.0(3)
N1 C1 C2 116.0(2)
O8 C2 C1 112.4(2)
O8 C2 H2B 108.5
O8 C2 C3 110.7(2)
C1 C2 H2B 108.5
C3 C2 C1 108.1(2)
C3 C2 H2B 108.5
O2 C3 C2 107.3(2)
O2 C3 H3 109.0
O2 C3 C4 108.6(2)
C2 C3 H3 109.0
C2 C3 C4 113.9(2)
C4 C3 H3 109.0
S1 C4 H4A 109.0
S1 C4 H4B 108.9
C3 C4 S1 113.1(2)
C3 C4 H4A 108.9
C3 C4 H4B 108.9
H4A C4 H4B 107.8
O2 C5 H5A 110.2
O2 C5 H5B 110.2
O2 C5 C6 107.7(2)
H5A C5 H5B 108.5
C6 C5 H5A 110.2
C6 C5 H5B 110.2
O3 C6 C5 111.8(2)
O3 C6 H6A 109.3
O3 C6 H6B 109.3
C5 C6 H6A 109.3
C5 C6 H6B 109.3
H6A C6 H6B 107.9
O3 C7 H7A 110.3
O3 C7 H7B 110.3
O3 C7 C8 107.3(2)
H7A C7 H7B 108.5
C8 C7 H7A 110.3
C8 C7 H7B 110.3
O4 C8 C7 107.2(2)
O4 C8 H8A 110.3
O4 C8 H8B 110.3
C7 C8 H8A 110.3
C7 C8 H8B 110.3
H8A C8 H8B 108.5
O4 C9 H9 109.5
O4 C9 C10 109.0(2)
O4 C9 C16 112.7(2)
C10 C9 H9 109.5
C16 C9 H9 109.5
C16 C9 C10 106.4(2)
O6 C10 C9 107.2(2)
O6 C10 H10 109.5
O6 C10 C11 108.4(3)
C9 C10 H10 109.5
C11 C10 C9 112.7(3)
C11 C10 H10 109.5
S2 C11 H11A 108.6
S2 C11 H11B 108.6
C10 C11 S2 114.8(3)
C10 C11 H11A 108.6
C10 C11 H11B 108.6
H11A C11 H11B 107.6
O6 C12 H12A 109.8
O6 C12 H12B 109.8
O6 C12 C13 109.2(3)
H12A C12 H12B 108.3
C13 C12 H12A 109.8
C13 C12 H12B 109.8
O7 C13 C12 110.3(3)
O7 C13 H13A 109.6
O7 C13 H13B 109.6
C12 C13 H13A 109.6
C12 C13 H13B 109.6
H13A C13 H13B 108.1
O7 C14 H14A 110.0
O7 C14 H14B 110.0
O7 C14 C15 108.6(3)
H14A C14 H14B 108.4
C15 C14 H14A 110.0
C15 C14 H14B 110.0
O8 C15 C14 109.9(3)
O8 C15 H15A 109.7
O8 C15 H15B 109.7
C14 C15 H15A 109.7
C14 C15 H15B 109.7
H15A C15 H15B 108.2
O5 C16 N2 125.1(3)
O5 C16 C9 120.0(2)
N2 C16 C9 114.9(2)
N2 C17 C18 117.4(2)
N2 C17 C22 123.0(2)
C22 C17 C18 119.7(2)
C17 C18 H18 120.2
C19 C18 C17 119.6(2)
C19 C18 H18 120.2
C18 C19 C20 121.3(3)
C18 C19 C23 120.0(2)
C20 C19 C23 118.7(2)
C19 C20 H20 120.9
C21 C20 C19 118.2(3)
C21 C20 H20 120.9
C20 C21 C22 121.9(3)
C20 C21 C24 120.0(3)
C22 C21 C24 118.1(3)
C17 C22 H22 120.4
C21 C22 C17 119.3(3)
C21 C22 H22 120.4
F7 C23 F9 105.5(3)
F7 C23 C19 114.0(2)
F8 C23 F7 107.8(3)
F8 C23 F9 105.7(3)
F8 C23 C19 112.6(3)
F9 C23 C19 110.6(3)
F10A C24 F12A 106.5(6)
F10A C24 C21 115.0(4)
F11A C24 F10A 103.4(7)
F11A C24 F12A 107.9(6)
F11A C24 C21 115.0(5)
F12A C24 C21 108.5(4)
F10B C24 F11B 104.8(4)
F10B C24 C21 111.3(3)
F11B C24 C21 108.1(3)
F12B C24 F10B 109.5(4)
F12B C24 F11B 106.5(4)
F12B C24 C21 115.9(4)
F10C C24 F11C 101.8(6)
F10C C24 F12C 112.5(6)
F10C C24 C21 115.2(5)
F11C C24 F12C 98.2(6)
F11C C24 C21 117.0(5)
F12C C24 C21 110.7(4)
C26 C25 N1 122.7(3)
C30 C25 N1 118.0(2)
C30 C25 C26 119.4(3)
C25 C26 H26 120.4
C27 C26 C25 119.1(3)
C27 C26 H26 120.4
C26 C27 C31 119.0(2)
C28 C27 C26 122.0(3)
C28 C27 C31 119.1(3)
C27 C28 H28 120.8
C27 C28 C29 118.4(3)
C29 C28 H28 120.8
C28 C29 C32 120.0(3)
C30 C29 C28 120.8(3)
C30 C29 C32 119.2(3)
C25 C30 H30 119.8
C29 C30 C25 120.3(3)
C29 C30 H30 119.8
F1 C31 C27 113.0(2)
F2 C31 F1 106.0(2)
F2 C31 C27 112.2(2)
F3 C31 F1 106.6(2)
F3 C31 F2 106.4(2)
F3 C31 C27 112.1(2)
F4 C32 C29 112.8(3)
F5 C32 F4 104.3(3)
F5 C32 C29 112.0(4)
F6 C32 F4 106.2(4)
F6 C32 F5 107.1(4)
F6 C32 C29 113.7(3)

loop_
_geom_bond_atom_site_label_1
_geom_bond_atom_site_label_2
_geom_bond_distance
S1 H1 0.89(5)
S1 C4 1.810(3)
S2 H2 1.09(7)
S2 C11 1.798(5)
F1 C31 1.338(3)
F2 C31 1.336(3)
F3 C31 1.331(3)
F4 C32 1.322(5)
F5 C32 1.322(5)
F6 C32 1.310(4)
F7 C23 1.321(4)
F8 C23 1.320(4)
F9 C23 1.356(4)
F10A C24 1.291(9)
F11A C24 1.173(9)
F12A C24 1.430(9)
F10B C24 1.391(6)
F11B C24 1.444(6)
F12B C24 1.277(6)
F10C C24 1.268(9)
F11C C24 1.318(10)
F12C C24 1.395(9)
O1 C1 1.228(3)
O2 C3 1.428(3)
O2 C5 1.422(3)
O3 C6 1.426(3)
O3 C7 1.423(3)
O4 C8 1.437(4)
O4 C9 1.413(3)
O5 C16 1.229(3)
O6 C10 1.414(4)
O6 C12 1.422(4)
O7 C13 1.405(4)
O7 C14 1.425(4)
O8 C2 1.418(3)
O8 C15 1.442(3)
N1 H1A 0.8800
N1 C1 1.347(4)
N1 C25 1.402(3)
N2 H2A 0.8800
N2 C16 1.355(3)
N2 C17 1.396(3)
C1 C2 1.531(4)
C2 H2B 1.0000
C2 C3 1.520(4)
C3 H3 1.0000
C3 C4 1.521(4)
C4 H4A 0.9900
C4 H4B 0.9900
C5 H5A 0.9900
C5 H5B 0.9900
C5 C6 1.503(4)
C6 H6A 0.9900
C6 H6B 0.9900
C7 H7A 0.9900
C7 H7B 0.9900
C7 C8 1.497(4)
C8 H8A 0.9900
C8 H8B 0.9900
C9 H9 1.0000
C9 C10 1.539(4)
C9 C16 1.524(4)
C10 H10 1.0000
C10 C11 1.522(5)
C11 H11A 0.9900
C11 H11B 0.9900
C12 H12A 0.9900
C12 H12B 0.9900
C12 C13 1.481(5)
C13 H13A 0.9900
C13 H13B 0.9900
C14 H14A 0.9900
C14 H14B 0.9900
C14 C15 1.491(5)
C15 H15A 0.9900
C15 H15B 0.9900
C17 C18 1.398(4)
C17 C22 1.398(3)
C18 H18 0.9500
C18 C19 1.381(4)
C19 C20 1.397(4)
C19 C23 1.495(4)
C20 H20 0.9500
C20 C21 1.382(4)
C21 C22 1.383(4)
C21 C24 1.501(4)
C22 H22 0.9500
C25 C26 1.400(4)
C25 C30 1.393(4)
C26 H26 0.9500
C26 C27 1.385(4)
C27 C28 1.383(4)
C27 C31 1.498(4)
C28 H28 0.9500
C28 C29 1.392(4)
C29 C30 1.384(4)
C29 C32 1.495(4)
C30 H30 0.9500

loop_
_geom_hbond_atom_site_label_D
_geom_hbond_atom_site_label_H
_geom_hbond_atom_site_label_A
_geom_hbond_distance_DH
_geom_hbond_distance_HA
_geom_hbond_distance_DA
_geom_hbond_angle_DHA
N2 H2A O3 0.88 2.28 3.063(3) 148.2

loop_
_exptl_oxdiff_crystal_face_indexfrac_h
_exptl_oxdiff_crystal_face_indexfrac_k
_exptl_oxdiff_crystal_face_indexfrac_l
_exptl_oxdiff_crystal_face_x
_exptl_oxdiff_crystal_face_y
_exptl_oxdiff_crystal_face_z
0.0013 -2.9974 -0.9988 0.3427 -0.2667 -0.0890
-0.0013 2.9974 0.9988 -0.3427 0.2667 0.0890
-0.0004 0.0008 0.9993 0.0434 0.0696 0.0171
0.0004 -0.0008 -0.9993 -0.0434 -0.0696 -0.0171
-2.0012 -0.0010 -1.0009 -0.0787 -0.0532 0.3148
2.0012 0.0010 1.0009 0.0787 0.0532 -0.3148
-1.9998 -0.0041 -4.9982 -0.2521 -0.3314 0.2462
